data_7227967
loop_
_publ_author_name
'Chen, Dong-Hui'
'Lin, Ling'
'Sheng, Tianlu'
'Wen, Yuehong'
'Hu, Shengmin'
'Fu, Ruibiao'
'Zhuo, Chao'
'Li, Haoran'
'Wu, Xintao'

_publ_section_title
;
 Syntheses, structures and luminescence properties of five coordination
 polymers based on designed 2,7-bis(4-benzoic acid)-N-(4-benzoic acid)
 carbazole
;
_journal_name_full CrystEngComm
_journal_paper_doi 10.1039/C7CE00361G
_journal_year 2017
_chemical_formula_sum 'C74 H54 N4 O14 Zn3'
_chemical_formula_weight 1419.32
_chemical_name_systematic
; 
 ? 
;
_space_group_IT_number 15
_symmetry_cell_setting monoclinic
_symmetry_space_group_name_Hall '-C 2yc'
_symmetry_space_group_name_H-M 'C 1 2/c 1'
_atom_sites_solution_hydrogens none
_atom_sites_solution_primary direct
_atom_sites_solution_secondary difmap
_audit_creation_method SHELXL-97
_audit_update_record
;
2017-01-18 deposited with the CCDC.
2017-04-03 downloaded from the CCDC.
;
_cell_angle_alpha 90.00
_cell_angle_beta 114.478(3)
_cell_angle_gamma 90.00
_cell_formula_units_Z 4
_cell_length_a 30.057(6)
_cell_length_b 16.187(3)
_cell_length_c 21.894(4)
_cell_measurement_reflns_used 14073
_cell_measurement_temperature 293(2)
_cell_measurement_theta_max 27.4855
_cell_measurement_theta_min 2.0442
_cell_volume 9695(3)
_computing_structure_refinement 'SHELXL-97 (Sheldrick, 1997)'
_computing_structure_solution 'SHELXS-97 (Sheldrick, 1990)'
_diffrn_ambient_temperature 293(2)
_diffrn_measured_fraction_theta_full 0.995
_diffrn_measured_fraction_theta_max 0.995
_diffrn_measurement_device
;
Saturn724+ (2x2 bin mode)
;
_diffrn_radiation_detector CCD
_diffrn_radiation_monochromator graphite
_diffrn_radiation_source 'fine-focus sealed tube'
_diffrn_radiation_type MoK\a
_diffrn_radiation_wavelength 0.71073
_diffrn_reflns_av_R_equivalents 0.0265
_diffrn_reflns_av_sigmaI/netI 0.0255
_diffrn_reflns_limit_h_max 38
_diffrn_reflns_limit_h_min -32
_diffrn_reflns_limit_k_max 20
_diffrn_reflns_limit_k_min -21
_diffrn_reflns_limit_l_max 28
_diffrn_reflns_limit_l_min -28
_diffrn_reflns_number 50022
_diffrn_reflns_theta_full 27.48
_diffrn_reflns_theta_max 27.48
_diffrn_reflns_theta_min 2.25
_exptl_absorpt_coefficient_mu 0.784
_exptl_absorpt_correction_T_max 1.0000
_exptl_absorpt_correction_T_min 0.8644
_exptl_absorpt_correction_type multi-scan
_exptl_crystal_colour Colorless
_exptl_crystal_density_diffrn 0.972
_exptl_crystal_density_method 'not measured'
_exptl_crystal_description Prism
_exptl_crystal_F_000 2912
_exptl_crystal_size_max 0.2000
_exptl_crystal_size_mid 0.2000
_exptl_crystal_size_min 0.2000
_refine_diff_density_max 0.833
_refine_diff_density_min -0.590
_refine_diff_density_rms 0.060
_refine_ls_extinction_method none
_refine_ls_goodness_of_fit_ref 1.083
_refine_ls_hydrogen_treatment none
_refine_ls_matrix_type full
_refine_ls_number_parameters 433
_refine_ls_number_reflns 11043
_refine_ls_number_restraints 30
_refine_ls_restrained_S_all 1.144
_refine_ls_R_factor_all 0.0583
_refine_ls_R_factor_gt 0.0495
_refine_ls_shift/su_max 0.001
_refine_ls_shift/su_mean 0.000
_refine_ls_structure_factor_coef Fsqd
_refine_ls_weighting_details 'calc w=1/[\s^2^(Fo^2^)+(0.0859P)^2^+4.3762P] where P=(Fo^2^+2Fc^2^)/3'
_refine_ls_weighting_scheme calc
_refine_ls_wR_factor_gt 0.1449
_refine_ls_wR_factor_ref 0.1517
_reflns_number_gt 9368
_reflns_number_total 11043
_reflns_threshold_expression >2sigma(I)
_cod_data_source_file c7ce00361g2.cif
_cod_data_source_block a
_cod_depositor_comments
;
The following automatic conversions were performed:

'_exptl_absorpt_correction_type' value 'Multi-scan' changed to
'multi-scan' according to
/home/data/users/saulius/crontab/automatic-downloads/rss-feeds/RSC/lib/dictionaries/cif_core.dic
dictionary named 'cif_core.dic' version 2.4.2 from 2011-04-26.

Automatic conversion script
Id: cif_fix_values 4973 2017-02-22 13:04:09Z antanas 
;
_cod_original_sg_symbol_H-M C2/c
_cod_database_code 7227967
_platon_squeeze_void_probe_radius 1.20

loop_
_symmetry_equiv_pos_as_xyz
'x, y, z'
'-x, y, -z+1/2'
'x+1/2, y+1/2, z'
'-x+1/2, y+1/2, -z+1/2'
'-x, -y, -z'
'x, -y, z-1/2'
'-x+1/2, -y+1/2, -z'
'x+1/2, -y+1/2, z-1/2'

loop_
_atom_site_label
_atom_site_type_symbol
_atom_site_fract_x
_atom_site_fract_y
_atom_site_fract_z
_atom_site_U_iso_or_equiv
_atom_site_adp_type
_atom_site_occupancy
_atom_site_symmetry_multiplicity
_atom_site_calc_flag
_atom_site_refinement_flags
Zn1 Zn 0.7500 0.7500 0.5000 0.03877(11) Uani 1 2 d S
Zn2 Zn 0.701584(11) 0.548516(17) 0.474370(13) 0.04577(11) Uani 1 1 d .
O1 O 0.85120(9) 0.09250(16) 1.00273(13) 0.0781(7) Uani 1 1 d .
O2 O 0.80627(12) 0.1988(2) 0.9835(2) 0.1292(12) Uani 1 1 d U
O3 O 1.18156(11) 0.07630(17) 1.37863(11) 0.0832(7) Uani 1 1 d .
O4 O 1.23874(11) 0.17035(15) 1.41953(10) 0.0919(9) Uani 1 1 d .
O5 O 0.76653(8) 0.53668(12) 0.54644(10) 0.0611(5) Uani 1 1 d .
O6 O 0.79696(9) 0.66605(13) 0.56158(10) 0.0739(7) Uani 1 1 d .
O7 O 0.68161(11) 0.43011(14) 0.46877(13) 0.0839(7) Uani 1 1 d .
N1 N 0.99709(8) 0.36424(15) 0.97809(10) 0.0542(6) Uani 1 1 d .
N2 N 0.6681(3) 0.2974(3) 0.4485(3) 0.187(3) Uani 1 1 d .
C1 C 0.84463(11) 0.1675(2) 0.99102(16) 0.0619(7) Uani 1 1 d .
C2 C 0.88368(10) 0.21879(17) 0.98488(13) 0.0493(6) Uani 1 1 d .
C3 C 0.92691(11) 0.18349(18) 0.99048(16) 0.0608(7) Uani 1 1 d .
H3 H 0.9311 0.1267 0.9963 0.073 Uiso 1 1 calc R
C4 C 0.96390(11) 0.23101(19) 0.98756(16) 0.0615(7) Uani 1 1 d .
H4 H 0.9928 0.2062 0.9913 0.074 Uiso 1 1 calc R
C5 C 0.95827(9) 0.31554(17) 0.97910(11) 0.0484(6) Uani 1 1 d .
C6 C 0.91495(10) 0.35175(17) 0.97285(14) 0.0532(6) Uani 1 1 d .
H6 H 0.9108 0.4086 0.9670 0.064 Uiso 1 1 calc R
C7 C 0.87786(10) 0.30366(18) 0.97522(14) 0.0550(6) Uani 1 1 d .
H7 H 0.8486 0.3283 0.9703 0.066 Uiso 1 1 calc R
C8 C 1.04619(9) 0.36007(16) 1.02401(12) 0.0478(6) Uani 1 1 d .
C9 C 1.06695(10) 0.31479(17) 1.08354(12) 0.0515(6) Uani 1 1 d .
H9 H 1.0476 0.2818 1.0976 0.062 Uiso 1 1 calc R
C10 C 1.11695(9) 0.32004(16) 1.12113(11) 0.0483(6) Uani 1 1 d .
C11 C 1.14536(10) 0.37267(18) 1.09991(12) 0.0537(6) Uani 1 1 d .
H11 H 1.1789 0.3763 1.1256 0.064 Uiso 1 1 calc R
C12 C 1.12424(10) 0.41886(18) 1.04170(12) 0.0517(6) Uani 1 1 d .
H12 H 1.1434 0.4535 1.0285 0.062 Uiso 1 1 calc R
C13 C 1.07421(9) 0.41301(16) 1.00306(11) 0.0460(5) Uani 1 1 d .
C14 C 1.04083(10) 0.45131(15) 0.94146(12) 0.0472(6) Uani 1 1 d .
C15 C 1.04661(10) 0.50795(18) 0.89724(12) 0.0525(6) Uani 1 1 d .
H15 H 1.0772 0.5298 0.9057 0.063 Uiso 1 1 calc R
C16 C 1.00596(10) 0.53107(18) 0.84067(13) 0.0529(6) Uani 1 1 d .
H16 H 1.0095 0.5699 0.8117 0.063 Uiso 1 1 calc R
C17 C 0.95959(9) 0.49767(16) 0.82565(11) 0.0488(6) Uani 1 1 d .
C18 C 0.95318(10) 0.44227(17) 0.86970(12) 0.0516(6) Uani 1 1 d .
H18 H 0.9225 0.4205 0.8610 0.062 Uiso 1 1 calc R
C19 C 0.99381(9) 0.42024(17) 0.92719(12) 0.0483(6) Uani 1 1 d .
C20 C 1.14030(10) 0.27133(17) 1.18449(11) 0.0502(6) Uani 1 1 d .
C21 C 1.11941(13) 0.19857(19) 1.19353(13) 0.0692(9) Uani 1 1 d .
H21 H 1.0912 0.1786 1.1589 0.083 Uiso 1 1 calc R
C22 C 1.13993(13) 0.15518(19) 1.25331(14) 0.0704(9) Uani 1 1 d .
H22 H 1.1253 0.1066 1.2585 0.085 Uiso 1 1 calc R
C23 C 1.18238(11) 0.18391(18) 1.30585(12) 0.0571(7) Uani 1 1 d .
C24 C 1.20340(12) 0.25410(18) 1.29680(13) 0.0598(7) Uani 1 1 d .
H24 H 1.2319 0.2732 1.3314 0.072 Uiso 1 1 calc R
C25 C 1.18331(11) 0.29829(19) 1.23687(12) 0.0574(7) Uani 1 1 d .
H25 H 1.1987 0.3460 1.2317 0.069 Uiso 1 1 calc R
C26 C 1.20199(14) 0.1409(2) 1.37243(13) 0.0681(9) Uani 1 1 d .
C27 C 0.91770(9) 0.52077(17) 0.76160(11) 0.0472(6) Uani 1 1 d .
C28 C 0.91467(10) 0.60015(16) 0.73544(12) 0.0499(6) Uani 1 1 d .
H28 H 0.9386 0.6390 0.7585 0.060 Uiso 1 1 calc R
C29 C 0.87628(10) 0.62179(16) 0.67525(12) 0.0507(6) Uani 1 1 d .
H29 H 0.8747 0.6749 0.6583 0.061 Uiso 1 1 calc R
C30 C 0.84039(9) 0.56508(16) 0.64030(11) 0.0464(5) Uani 1 1 d .
C31 C 0.84328(10) 0.48587(17) 0.66511(13) 0.0548(7) Uani 1 1 d .
H31 H 0.8194 0.4472 0.6416 0.066 Uiso 1 1 calc R
C32 C 0.88196(11) 0.46380(17) 0.72542(14) 0.0578(7) Uani 1 1 d .
H32 H 0.8838 0.4102 0.7416 0.069 Uiso 1 1 calc R
C33 C 0.79757(10) 0.59188(16) 0.57769(12) 0.0511(6) Uani 1 1 d .
C34 C 0.7263(4) 0.3780(7) 0.4149(6) 0.250(5) Uani 1 1 d U
H34A H 0.7134 0.3533 0.3712 0.375 Uiso 1 1 calc R
H34B H 0.7561 0.3506 0.4432 0.375 Uiso 1 1 calc R
H34C H 0.7328 0.4355 0.4113 0.375 Uiso 1 1 calc R
C35 C 0.6889(3) 0.3697(3) 0.4457(3) 0.1242(17) Uani 1 1 d U
C36 C 0.6380(3) 0.2947(6) 0.4812(5) 0.208(4) Uani 1 1 d U
H36A H 0.6546 0.2679 0.5238 0.312 Uiso 1 1 calc R
H36B H 0.6090 0.2643 0.4546 0.312 Uiso 1 1 calc R
H36C H 0.6294 0.3499 0.4880 0.312 Uiso 1 1 calc R
C37 C 0.6698(5) 0.2209(7) 0.4172(6) 0.278(6) Uani 1 1 d U
H37A H 0.6390 0.1931 0.4037 0.417 Uiso 1 1 calc R
H37B H 0.6953 0.1869 0.4484 0.417 Uiso 1 1 calc R
H37C H 0.6764 0.2313 0.3785 0.417 Uiso 1 1 calc R

loop_
_atom_site_aniso_label
_atom_site_aniso_U_11
_atom_site_aniso_U_22
_atom_site_aniso_U_33
_atom_site_aniso_U_23
_atom_site_aniso_U_13
_atom_site_aniso_U_12
Zn1 0.0336(2) 0.0397(2) 0.03477(19) 0.01044(13) 0.00595(15) 0.00567(13)
Zn2 0.04622(18) 0.04017(16) 0.04000(16) 0.00691(10) 0.00696(13) 0.00655(11)
O1 0.0672(15) 0.0773(15) 0.0853(16) 0.0054(12) 0.0272(12) -0.0214(12)
O2 0.095(2) 0.101(2) 0.234(3) -0.030(2) 0.111(2) -0.0139(17)
O3 0.0988(19) 0.0873(16) 0.0480(11) 0.0270(11) 0.0149(12) 0.0188(15)
O4 0.129(2) 0.0749(14) 0.0344(9) 0.0020(9) -0.0036(12) 0.0394(15)
O5 0.0538(12) 0.0602(11) 0.0495(10) 0.0164(9) 0.0016(9) 0.0119(9)
O6 0.0776(15) 0.0539(11) 0.0546(11) 0.0149(9) -0.0084(10) 0.0205(10)
O7 0.115(2) 0.0429(11) 0.0939(17) -0.0014(11) 0.0436(16) -0.0053(12)
N1 0.0364(11) 0.0701(14) 0.0429(11) 0.0249(10) 0.0031(9) -0.0008(10)
N2 0.339(9) 0.055(2) 0.239(6) -0.041(3) 0.192(7) -0.052(4)
C1 0.0503(16) 0.0736(19) 0.0652(17) -0.0100(14) 0.0273(14) -0.0128(14)
C2 0.0436(13) 0.0555(14) 0.0477(13) 0.0019(11) 0.0177(11) -0.0017(11)
C3 0.0512(16) 0.0492(14) 0.0816(19) 0.0073(13) 0.0270(15) 0.0016(12)
C4 0.0433(14) 0.0617(16) 0.080(2) 0.0155(15) 0.0265(14) 0.0102(12)
C5 0.0389(12) 0.0601(14) 0.0388(11) 0.0123(10) 0.0087(10) -0.0008(10)
C6 0.0505(15) 0.0491(13) 0.0565(14) 0.0081(11) 0.0188(12) 0.0057(11)
C7 0.0460(14) 0.0593(15) 0.0615(15) 0.0026(12) 0.0243(12) 0.0063(12)
C8 0.0375(12) 0.0579(14) 0.0371(11) 0.0131(10) 0.0046(10) 0.0034(10)
C9 0.0462(14) 0.0610(15) 0.0393(11) 0.0177(11) 0.0099(10) 0.0012(11)
C10 0.0439(13) 0.0561(14) 0.0344(10) 0.0088(10) 0.0059(10) 0.0064(11)
C11 0.0378(13) 0.0689(16) 0.0408(12) 0.0106(11) 0.0028(10) 0.0045(11)
C12 0.0415(13) 0.0648(15) 0.0414(12) 0.0115(11) 0.0097(10) -0.0020(11)
C13 0.0395(12) 0.0564(14) 0.0352(11) 0.0110(10) 0.0086(10) 0.0022(10)
C14 0.0414(13) 0.0564(14) 0.0354(11) 0.0118(10) 0.0077(10) -0.0001(10)
C15 0.0407(13) 0.0675(16) 0.0421(12) 0.0150(11) 0.0100(10) -0.0029(12)
C16 0.0438(14) 0.0671(15) 0.0411(12) 0.0198(11) 0.0108(11) 0.0014(12)
C17 0.0421(13) 0.0586(14) 0.0364(11) 0.0156(10) 0.0071(10) 0.0042(11)
C18 0.0364(12) 0.0664(16) 0.0422(12) 0.0178(11) 0.0064(10) -0.0019(11)
C19 0.0402(13) 0.0586(14) 0.0386(11) 0.0184(10) 0.0088(10) 0.0009(11)
C20 0.0495(14) 0.0594(14) 0.0313(10) 0.0080(10) 0.0063(10) 0.0123(11)
C21 0.076(2) 0.0614(17) 0.0420(13) 0.0120(12) -0.0041(13) -0.0029(15)
C22 0.086(2) 0.0602(17) 0.0441(14) 0.0136(12) 0.0064(14) 0.0012(16)
C23 0.0674(18) 0.0594(15) 0.0323(11) 0.0053(10) 0.0084(11) 0.0212(13)
C24 0.0583(17) 0.0656(17) 0.0357(12) 0.0050(11) -0.0004(11) 0.0117(13)
C25 0.0545(16) 0.0639(16) 0.0390(12) 0.0069(11) 0.0047(11) 0.0056(13)
C26 0.095(2) 0.0647(18) 0.0366(13) 0.0129(12) 0.0197(15) 0.0375(17)
C27 0.0419(13) 0.0581(14) 0.0349(11) 0.0139(10) 0.0094(10) 0.0080(11)
C28 0.0491(14) 0.0516(13) 0.0418(12) 0.0073(10) 0.0115(11) 0.0078(11)
C29 0.0540(15) 0.0446(12) 0.0439(12) 0.0129(10) 0.0106(11) 0.0154(11)
C30 0.0449(13) 0.0507(12) 0.0358(11) 0.0104(9) 0.0089(10) 0.0180(10)
C31 0.0464(14) 0.0551(14) 0.0444(13) 0.0140(11) 0.0004(11) 0.0058(11)
C32 0.0494(15) 0.0572(15) 0.0487(14) 0.0230(12) 0.0022(12) 0.0043(12)
C33 0.0541(15) 0.0498(13) 0.0371(11) 0.0093(10) 0.0065(11) 0.0197(12)
C34 0.270(9) 0.246(9) 0.311(9) -0.019(7) 0.198(8) 0.026(7)
C35 0.165(4) 0.083(3) 0.140(4) -0.006(3) 0.078(3) -0.012(3)
C36 0.233(8) 0.177(7) 0.262(8) 0.006(6) 0.151(7) -0.047(6)
C37 0.358(10) 0.198(8) 0.297(9) -0.047(7) 0.154(8) -0.028(8)

loop_
_atom_type_symbol
_atom_type_description
_atom_type_scat_dispersion_real
_atom_type_scat_dispersion_imag
_atom_type_scat_source
C C 0.0033 0.0016 'International Tables Vol C Tables 4.2.6.8 and 6.1.1.4'
H H 0.0000 0.0000 'International Tables Vol C Tables 4.2.6.8 and 6.1.1.4'
N N 0.0061 0.0033 'International Tables Vol C Tables 4.2.6.8 and 6.1.1.4'
O O 0.0106 0.0060 'International Tables Vol C Tables 4.2.6.8 and 6.1.1.4'
Zn Zn 0.2839 1.4301 'International Tables Vol C Tables 4.2.6.8 and 6.1.1.4'

loop_
_geom_angle_atom_site_label_1
_geom_angle_atom_site_label_2
_geom_angle_atom_site_label_3
_geom_angle
_geom_angle_site_symmetry_1
_geom_angle_site_symmetry_3
O6 Zn1 O6 180.000(1) 7_666 .
O6 Zn1 O2 89.45(13) 7_666 4_656
O6 Zn1 O2 90.55(13) . 4_656
O6 Zn1 O2 90.55(13) 7_666 6_565
O6 Zn1 O2 89.45(13) . 6_565
O2 Zn1 O2 180.00(19) 4_656 6_565
O6 Zn1 O4 88.40(8) 7_666 5_767
O6 Zn1 O4 91.60(9) . 5_767
O2 Zn1 O4 87.59(16) 4_656 5_767
O2 Zn1 O4 92.41(16) 6_565 5_767
O6 Zn1 O4 91.60(9) 7_666 3_454
O6 Zn1 O4 88.40(8) . 3_454
O2 Zn1 O4 92.41(16) 4_656 3_454
O2 Zn1 O4 87.59(16) 6_565 3_454
O4 Zn1 O4 180.000(1) 5_767 3_454
O5 Zn2 O3 130.12(11) . 3_454
O5 Zn2 O1 117.99(10) . 4_656
O3 Zn2 O1 105.20(11) 3_454 4_656
O5 Zn2 O7 97.49(11) . .
O3 Zn2 O7 101.62(12) 3_454 .
O1 Zn2 O7 96.22(12) 4_656 .
C1 O1 Zn2 109.2(2) . 4_646
C1 O2 Zn1 163.6(4) . 4_646
C26 O3 Zn2 111.0(2) . 3_546
C26 O4 Zn1 135.0(3) . 3_546
C33 O5 Zn2 129.41(16) . .
C33 O6 Zn1 139.4(2) . .
C35 O7 Zn2 136.7(4) . .
C8 N1 C19 107.8(2) . .
C8 N1 C5 126.3(2) . .
C19 N1 C5 125.7(2) . .
C35 N2 C36 118.4(6) . .
C35 N2 C37 128.7(8) . .
C36 N2 C37 112.7(7) . .
O2 C1 O1 120.0(3) . .
O2 C1 C2 119.9(3) . .
O1 C1 C2 120.0(3) . .
C3 C2 C7 118.6(3) . .
C3 C2 C1 120.7(3) . .
C7 C2 C1 120.7(3) . .
C4 C3 C2 121.0(3) . .
C3 C4 C5 120.3(3) . .
C4 C5 C6 119.4(3) . .
C4 C5 N1 119.8(3) . .
C6 C5 N1 120.7(2) . .
C7 C6 C5 120.0(2) . .
C6 C7 C2 120.7(3) . .
C9 C8 N1 128.7(2) . .
C9 C8 C13 121.9(2) . .
N1 C8 C13 109.4(2) . .
C10 C9 C8 118.5(2) . .
C9 C10 C11 119.7(2) . .
C9 C10 C20 119.7(2) . .
C11 C10 C20 120.5(2) . .
C12 C11 C10 121.3(2) . .
C11 C12 C13 119.4(2) . .
C12 C13 C8 119.1(2) . .
C12 C13 C14 134.1(2) . .
C8 C13 C14 106.7(2) . .
C15 C14 C19 118.9(2) . .
C15 C14 C13 133.8(2) . .
C19 C14 C13 107.4(2) . .
C16 C15 C14 118.8(2) . .
C15 C16 C17 122.0(2) . .
C18 C17 C16 119.8(2) . .
C18 C17 C27 120.6(2) . .
C16 C17 C27 119.6(2) . .
C17 C18 C19 118.2(2) . .
C18 C19 C14 122.3(2) . .
C18 C19 N1 129.0(2) . .
C14 C19 N1 108.6(2) . .
C21 C20 C25 117.9(2) . .
C21 C20 C10 121.0(2) . .
C25 C20 C10 121.1(3) . .
C22 C21 C20 121.0(3) . .
C21 C22 C23 120.4(3) . .
C24 C23 C22 118.8(2) . .
C24 C23 C26 120.9(3) . .
C22 C23 C26 120.2(3) . .
C23 C24 C25 121.5(3) . .
C24 C25 C20 120.4(3) . .
O3 C26 O4 122.4(3) . .
O3 C26 C23 118.8(3) . .
O4 C26 C23 118.7(3) . .
C32 C27 C28 118.3(2) . .
C32 C27 C17 121.5(2) . .
C28 C27 C17 120.2(2) . .
C29 C28 C27 120.6(3) . .
C30 C29 C28 120.6(2) . .
C31 C30 C29 119.4(2) . .
C31 C30 C33 121.1(2) . .
C29 C30 C33 119.4(2) . .
C30 C31 C32 120.1(3) . .
C27 C32 C31 120.9(2) . .
O6 C33 O5 127.1(2) . .
O6 C33 C30 116.2(2) . .
O5 C33 C30 116.7(2) . .
O7 C35 N2 122.5(6) . .
O7 C35 C34 114.9(6) . .
N2 C35 C34 122.5(7) . .

loop_
_geom_bond_atom_site_label_1
_geom_bond_atom_site_label_2
_geom_bond_distance
_geom_bond_site_symmetry_2
Zn1 O6 2.0198(17) 7_666
Zn1 O6 2.0198(17) .
Zn1 O2 2.046(3) 4_656
Zn1 O2 2.046(3) 6_565
Zn1 O4 2.094(2) 5_767
Zn1 O4 2.094(2) 3_454
Zn2 O5 1.9455(19) .
Zn2 O3 1.978(2) 3_454
Zn2 O1 1.984(2) 4_656
Zn2 O7 1.997(2) .
O1 C1 1.240(4) .
O1 Zn2 1.984(2) 4_646
O2 C1 1.206(4) .
O2 Zn1 2.046(3) 4_646
O3 C26 1.248(4) .
O3 Zn2 1.978(2) 3_546
O4 C26 1.252(4) .
O4 Zn1 2.094(2) 3_546
O5 C33 1.268(3) .
O6 C33 1.249(3) .
O7 C35 1.163(6) .
N1 C8 1.401(3) .
N1 C19 1.408(3) .
N1 C5 1.416(3) .
N2 C35 1.340(7) .
N2 C36 1.366(9) .
N2 C37 1.426(11) .
C1 C2 1.488(4) .
C2 C3 1.378(4) .
C2 C7 1.390(4) .
C3 C4 1.375(4) .
C4 C5 1.382(4) .
C5 C6 1.382(4) .
C6 C7 1.378(4) .
C8 C9 1.397(3) .
C8 C13 1.405(4) .
C9 C10 1.385(4) .
C10 C11 1.414(4) .
C10 C20 1.494(3) .
C11 C12 1.384(3) .
C12 C13 1.390(3) .
C13 C14 1.445(3) .
C14 C15 1.396(3) .
C14 C19 1.408(4) .
C15 C16 1.383(3) .
C16 C17 1.401(4) .
C17 C18 1.387(3) .
C17 C27 1.493(3) .
C18 C19 1.389(3) .
C20 C21 1.387(4) .
C20 C25 1.396(4) .
C21 C22 1.385(4) .
C22 C23 1.397(4) .
C23 C24 1.354(4) .
C23 C26 1.499(3) .
C24 C25 1.393(3) .
C27 C32 1.388(4) .
C27 C28 1.394(4) .
C28 C29 1.390(3) .
C29 C30 1.381(4) .
C30 C31 1.381(4) .
C30 C33 1.504(3) .
C31 C32 1.397(3) .
C34 C35 1.536(10) .

loop_
_platon_squeeze_void_nr
_platon_squeeze_void_average_x
_platon_squeeze_void_average_y
_platon_squeeze_void_average_z
_platon_squeeze_void_volume
_platon_squeeze_void_count_electrons
_platon_squeeze_void_content
1 -0.006 -0.011 -0.002 4361 953 ' '
